data_4026272
loop_
_publ_author_name
'Jos\'e Luis Garc\'ia Ruano'
'Esther Torrente'
'Ana M. Mart\'in-Castro'

_publ_section_title
;
 Asymmetric Synthesis of Benzylic Quaternary Difunctionalized Carbons
 Mediated by a Remote Sulfinyl Group
;
_journal_name_full 'Journal of Organic Chemistry'
_journal_page_first 3597
_journal_page_last 3603
_journal_paper_doi 10.1021/jo2004204
_journal_volume 76
_journal_year 2011
_chemical_formula_sum 'C18 H17 N O2 S'
_chemical_formula_weight 311.39
_chemical_name_systematic
; 
[2R,(S)S]-2-Methyl-3-oxo-2-[2-(p-tolylsulfinyl)phenyl]butanenitrile
;
_space_group_IT_number 92
_symmetry_cell_setting tetragonal
_symmetry_space_group_name_Hall 'P 4abw 2nw'
_symmetry_space_group_name_H-M 'P 41 21 2'
_atom_sites_solution_hydrogens geom
_atom_sites_solution_primary direct
_atom_sites_solution_secondary difmap
_audit_creation_method SHELXL-97
_cell_angle_alpha 90.00
_cell_angle_beta 90.00
_cell_angle_gamma 90.00
_cell_formula_units_Z 8
_cell_length_a 8.0786(2)
_cell_length_b 8.0786(2)
_cell_length_c 48.3211(9)
_cell_measurement_temperature 100(2)
_cell_volume 3153.62(13)
_computing_cell_refinement 'Bruker SMART'
_computing_data_collection 'Bruker SMART'
_computing_data_reduction 'Bruker SAINT'
_computing_molecular_graphics 'Bruker SHELXTL'
_computing_publication_material 'Bruker SHELXTL'
_computing_structure_refinement 'SHELXL-97 (Sheldrick, 1997)'
_computing_structure_solution 'SHELXS-97 (Sheldrick, 1990)'
_diffrn_ambient_temperature 100(2)
_diffrn_measured_fraction_theta_full 0.978
_diffrn_measured_fraction_theta_max 0.979
_diffrn_measurement_device_type 'CCD area detector'
_diffrn_measurement_method 'phi and omega scans'
_diffrn_radiation_monochromator graphite
_diffrn_radiation_source 'fine-focus sealed tube'
_diffrn_radiation_type CuK\a
_diffrn_radiation_wavelength 1.54178
_diffrn_reflns_av_R_equivalents 0.0424
_diffrn_reflns_av_sigmaI/netI 0.0372
_diffrn_reflns_limit_h_max 7
_diffrn_reflns_limit_h_min -9
_diffrn_reflns_limit_k_max 9
_diffrn_reflns_limit_k_min -9
_diffrn_reflns_limit_l_max 58
_diffrn_reflns_limit_l_min -42
_diffrn_reflns_number 10948
_diffrn_reflns_theta_full 69.36
_diffrn_reflns_theta_max 69.36
_diffrn_reflns_theta_min 3.66
_exptl_absorpt_coefficient_mu 1.872
_exptl_absorpt_correction_type multi-scan
_exptl_crystal_colour colourless
_exptl_crystal_density_diffrn 1.312
_exptl_crystal_density_meas 0
_exptl_crystal_description prismatic
_exptl_crystal_F_000 1312
_exptl_crystal_size_max 0.15
_exptl_crystal_size_mid 0.10
_exptl_crystal_size_min 0.05
_refine_diff_density_max 0.309
_refine_diff_density_min -0.221
_refine_diff_density_rms 0.041
_refine_ls_abs_structure_details 'Flack H D (1983), Acta Cryst. A39, 876-881'
_refine_ls_abs_structure_Flack 0.007(18)
_refine_ls_extinction_method none
_refine_ls_goodness_of_fit_ref 1.054
_refine_ls_hydrogen_treatment mixed
_refine_ls_matrix_type full
_refine_ls_number_parameters 267
_refine_ls_number_reflns 2770
_refine_ls_number_restraints 0
_refine_ls_restrained_S_all 1.054
_refine_ls_R_factor_all 0.0365
_refine_ls_R_factor_gt 0.0326
_refine_ls_shift/su_max 0.000
_refine_ls_shift/su_mean 0.000
_refine_ls_structure_factor_coef Fsqd
_refine_ls_weighting_details 'calc w=1/[\s^2^(Fo^2^)+(0.0536P)^2^+0.0160P] where P=(Fo^2^+2Fc^2^)/3'
_refine_ls_weighting_scheme calc
_refine_ls_wR_factor_gt 0.0804
_refine_ls_wR_factor_ref 0.0823
_reflns_number_gt 2569
_reflns_number_total 2770
_reflns_threshold_expression >2sigma(I)
_cod_data_source_file jo2004204_si_001.cif
_cod_data_source_block Compound_4A
_cod_database_code 4026272

loop_
_symmetry_equiv_pos_as_xyz
'x, y, z'
'-x, -y, z+1/2'
'-y+1/2, x+1/2, z+1/4'
'y+1/2, -x+1/2, z+3/4'
'-x+1/2, y+1/2, -z+1/4'
'x+1/2, -y+1/2, -z+3/4'
'y, x, -z'
'-y, -x, -z+1/2'

loop_
_atom_site_label
_atom_site_type_symbol
_atom_site_fract_x
_atom_site_fract_y
_atom_site_fract_z
_atom_site_U_iso_or_equiv
_atom_site_adp_type
_atom_site_occupancy
_atom_site_symmetry_multiplicity
_atom_site_calc_flag
S1 S 0.54692(7) 0.77951(6) 0.062854(8) 0.02041(14) Uani 1 1 d
C1 C 0.3510(3) 0.7082(3) 0.04990(3) 0.0203(4) Uani 1 1 d
C2 C 0.2027(3) 0.7896(3) 0.05502(4) 0.0255(5) Uani 1 1 d
C3 C 0.0593(3) 0.7357(3) 0.04221(4) 0.0251(5) Uani 1 1 d
C4 C 0.0618(3) 0.6024(3) 0.02378(3) 0.0227(4) Uani 1 1 d
C5 C 0.2109(3) 0.5235(3) 0.01906(4) 0.0251(5) Uani 1 1 d
C6 C 0.3561(3) 0.5751(3) 0.03193(4) 0.0225(4) Uani 1 1 d
C7 C -0.0946(3) 0.5488(3) 0.00950(4) 0.0283(5) Uani 1 1 d
C8 C 0.4878(3) 0.8334(3) 0.09770(3) 0.0192(4) Uani 1 1 d
C9 C 0.4195(3) 0.7116(3) 0.11419(4) 0.0225(4) Uani 1 1 d
C10 C 0.3838(3) 0.7446(3) 0.14165(4) 0.0246(5) Uani 1 1 d
C11 C 0.4190(3) 0.8997(3) 0.15228(4) 0.0267(5) Uani 1 1 d
C12 C 0.4877(3) 1.0208(3) 0.13577(4) 0.0242(5) Uani 1 1 d
C13 C 0.5229(3) 0.9914(3) 0.10787(4) 0.0209(4) Uani 1 1 d
C14 C 0.5916(3) 1.1278(3) 0.08899(4) 0.0220(5) Uani 1 1 d
C15 C 0.4688(3) 1.1579(3) 0.06661(4) 0.0237(4) Uani 1 1 d
C16 C 0.6221(3) 1.2926(3) 0.10437(4) 0.0298(5) Uani 1 1 d
C17 C 0.7616(3) 1.0796(3) 0.07627(4) 0.0231(5) Uani 1 1 d
C18 C 0.8126(3) 1.1669(3) 0.05011(4) 0.0317(5) Uani 1 1 d
N1 N 0.3720(3) 1.1780(2) 0.04983(4) 0.0297(4) Uani 1 1 d
O1 O 0.65617(19) 0.63144(19) 0.06451(3) 0.0262(3) Uani 1 1 d
O2 O 0.84928(19) 0.98227(19) 0.08811(3) 0.0267(4) Uani 1 1 d
H2 H 0.203(3) 0.885(3) 0.0672(4) 0.029(6) Uiso 1 1 d
H3 H -0.049(3) 0.790(3) 0.0460(4) 0.025(6) Uiso 1 1 d
H5 H 0.214(3) 0.430(3) 0.0074(4) 0.028(6) Uiso 1 1 d
H6 H 0.455(3) 0.518(3) 0.0288(4) 0.019(5) Uiso 1 1 d
H7A H -0.186(3) 0.546(3) 0.0221(5) 0.035(7) Uiso 1 1 d
H7B H -0.080(4) 0.443(4) 0.0008(6) 0.049(8) Uiso 1 1 d
H7C H -0.119(4) 0.622(4) -0.0053(7) 0.065(9) Uiso 1 1 d
H9 H 0.399(3) 0.605(3) 0.1067(4) 0.022(6) Uiso 1 1 d
H10 H 0.341(3) 0.659(3) 0.1524(4) 0.026(6) Uiso 1 1 d
H11 H 0.391(3) 0.923(3) 0.1710(4) 0.019(5) Uiso 1 1 d
H12 H 0.509(3) 1.122(3) 0.1422(4) 0.021(6) Uiso 1 1 d
H16A H 0.659(3) 1.375(3) 0.0905(5) 0.031(6) Uiso 1 1 d
H16B H 0.713(4) 1.273(4) 0.1197(6) 0.048(8) Uiso 1 1 d
H16C H 0.521(4) 1.331(3) 0.1127(5) 0.041(8) Uiso 1 1 d
H18A H 0.743(4) 1.130(4) 0.0349(6) 0.062(9) Uiso 1 1 d
H18B H 0.927(4) 1.150(4) 0.0455(6) 0.049(8) Uiso 1 1 d
H18C H 0.789(4) 1.280(5) 0.0515(6) 0.055(9) Uiso 1 1 d

loop_
_atom_site_aniso_label
_atom_site_aniso_U_11
_atom_site_aniso_U_22
_atom_site_aniso_U_33
_atom_site_aniso_U_23
_atom_site_aniso_U_13
_atom_site_aniso_U_12
S1 0.0215(3) 0.0202(3) 0.0195(2) -0.00123(18) 0.00219(18) -0.0022(2)
C1 0.0226(11) 0.0190(10) 0.0192(7) 0.0026(8) 0.0002(8) -0.0010(9)
C2 0.0262(12) 0.0237(11) 0.0266(8) -0.0049(9) 0.0011(9) 0.0001(10)
C3 0.0228(12) 0.0272(12) 0.0254(9) -0.0018(8) 0.0012(8) 0.0021(9)
C4 0.0264(12) 0.0243(12) 0.0174(8) 0.0030(8) 0.0018(8) -0.0010(9)
C5 0.0329(13) 0.0230(12) 0.0195(8) -0.0040(8) -0.0003(8) -0.0004(9)
C6 0.0226(12) 0.0217(12) 0.0231(8) -0.0013(8) 0.0023(8) 0.0028(9)
C7 0.0267(13) 0.0351(14) 0.0230(8) -0.0018(10) -0.0005(9) -0.0028(10)
C8 0.0172(11) 0.0221(12) 0.0184(7) -0.0001(8) 0.0006(7) 0.0018(8)
C9 0.0198(11) 0.0204(11) 0.0274(9) 0.0030(8) -0.0008(8) 0.0007(9)
C10 0.0208(12) 0.0279(13) 0.0251(8) 0.0078(9) 0.0013(8) 0.0004(10)
C11 0.0234(12) 0.0382(14) 0.0186(8) 0.0007(9) 0.0022(8) 0.0097(10)
C12 0.0273(12) 0.0220(13) 0.0233(8) -0.0026(9) -0.0029(8) 0.0047(9)
C13 0.0181(11) 0.0221(12) 0.0223(7) 0.0010(8) -0.0018(8) 0.0013(8)
C14 0.0248(12) 0.0177(11) 0.0235(8) 0.0000(8) -0.0013(8) 0.0008(9)
C15 0.0287(12) 0.0178(11) 0.0245(8) 0.0015(8) 0.0031(9) -0.0016(9)
C16 0.0372(15) 0.0188(12) 0.0334(10) -0.0022(9) 0.0007(10) -0.0014(10)
C17 0.0249(12) 0.0202(11) 0.0241(8) -0.0024(8) -0.0024(8) -0.0072(9)
C18 0.0312(15) 0.0353(15) 0.0285(9) 0.0053(10) 0.0041(10) -0.0057(11)
N1 0.0326(11) 0.0275(11) 0.0291(8) 0.0060(8) -0.0017(8) 0.0025(9)
O1 0.0232(8) 0.0263(8) 0.0291(6) -0.0030(6) 0.0020(6) 0.0015(7)
O2 0.0253(8) 0.0254(8) 0.0294(7) 0.0001(6) -0.0002(6) -0.0008(7)

loop_
_atom_type_symbol
_atom_type_description
_atom_type_scat_dispersion_real
_atom_type_scat_dispersion_imag
_atom_type_scat_source
C C 0.0181 0.0091 'International Tables Vol C Tables 4.2.6.8 and 6.1.1.4'
H H 0.0000 0.0000 'International Tables Vol C Tables 4.2.6.8 and 6.1.1.4'
N N 0.0311 0.0180 'International Tables Vol C Tables 4.2.6.8 and 6.1.1.4'
O O 0.0492 0.0322 'International Tables Vol C Tables 4.2.6.8 and 6.1.1.4'
S S 0.3331 0.5567 'International Tables Vol C Tables 4.2.6.8 and 6.1.1.4'

loop_
_geom_angle_atom_site_label_1
_geom_angle_atom_site_label_2
_geom_angle_atom_site_label_3
_geom_angle
O1 S1 C1 106.45(9)
O1 S1 C8 107.51(8)
C1 S1 C8 99.74(9)
C6 C1 C2 120.4(2)
C6 C1 S1 116.21(17)
C2 C1 S1 123.07(16)
C3 C2 C1 119.5(2)
C3 C2 H2 121.8(15)
C1 C2 H2 118.7(15)
C2 C3 C4 121.0(2)
C2 C3 H3 121.0(14)
C4 C3 H3 118.0(14)
C5 C4 C3 118.2(2)
C5 C4 C7 121.62(19)
C3 C4 C7 120.2(2)
C4 C5 C6 121.56(19)
C4 C5 H5 119.3(14)
C6 C5 H5 119.1(14)
C1 C6 C5 119.2(2)
C1 C6 H6 120.7(13)
C5 C6 H6 120.0(13)
C4 C7 H7A 111.3(14)
C4 C7 H7B 111.0(18)
H7A C7 H7B 111(2)
C4 C7 H7C 110(2)
H7A C7 H7C 109(3)
H7B C7 H7C 104(2)
C9 C8 C13 121.97(17)
C9 C8 S1 118.18(16)
C13 C8 S1 119.68(15)
C8 C9 C10 119.9(2)
C8 C9 H9 119.8(13)
C10 C9 H9 120.2(13)
C9 C10 C11 119.2(2)
C9 C10 H10 117.9(14)
C11 C10 H10 122.8(14)
C12 C11 C10 120.70(18)
C12 C11 H11 120.3(13)
C10 C11 H11 119.0(13)
C11 C12 C13 121.3(2)
C11 C12 H12 121.6(14)
C13 C12 H12 117.1(14)
C8 C13 C12 116.9(2)
C8 C13 C14 121.37(16)
C12 C13 C14 121.66(19)
C15 C14 C13 107.96(17)
C15 C14 C16 108.42(18)
C13 C14 C16 112.98(16)
C15 C14 C17 110.04(15)
C13 C14 C17 112.00(17)
C16 C14 C17 105.37(18)
N1 C15 C14 178.1(2)
C14 C16 H16A 107.5(14)
C14 C16 H16B 108.7(16)
H16A C16 H16B 111(2)
C14 C16 H16C 110.2(17)
H16A C16 H16C 109(2)
H16B C16 H16C 111(2)
O2 C17 C18 123.0(2)
O2 C17 C14 119.76(17)
C18 C17 C14 117.17(19)
C17 C18 H18A 109.4(19)
C17 C18 H18B 113.1(17)
H18A C18 H18B 110(3)
C17 C18 H18C 109.9(18)
H18A C18 H18C 104(3)
H18B C18 H18C 111(3)

loop_
_geom_bond_atom_site_label_1
_geom_bond_atom_site_label_2
_geom_bond_distance
S1 O1 1.4886(16)
S1 C1 1.797(2)
S1 C8 1.8037(18)
C1 C6 1.383(3)
C1 C2 1.389(3)
C2 C3 1.384(3)
C2 H2 0.97(2)
C3 C4 1.397(3)
C3 H3 1.00(2)
C4 C5 1.382(3)
C4 C7 1.503(3)
C5 C6 1.391(3)
C5 H5 0.94(2)
C6 H6 0.94(2)
C7 H7A 0.96(3)
C7 H7B 0.96(3)
C7 H7C 0.95(3)
C8 C9 1.381(3)
C8 C13 1.397(3)
C9 C10 1.384(3)
C9 H9 0.95(2)
C10 C11 1.384(3)
C10 H10 0.93(2)
C11 C12 1.379(3)
C11 H11 0.949(19)
C12 C13 1.398(3)
C12 H12 0.89(3)
C13 C14 1.534(3)
C14 C15 1.487(3)
C14 C16 1.544(3)
C14 C17 1.554(3)
C15 N1 1.138(3)
C16 H16A 0.99(3)
C16 H16B 1.05(3)
C16 H16C 0.96(3)
C17 O2 1.203(3)
C17 C18 1.505(3)
C18 H18A 0.97(3)
C18 H18B 0.96(3)
C18 H18C 0.93(3)

loop_
_geom_torsion_atom_site_label_1
_geom_torsion_atom_site_label_2
_geom_torsion_atom_site_label_3
_geom_torsion_atom_site_label_4
_geom_torsion
O1 S1 C1 C6 -31.46(16)
C8 S1 C1 C6 -143.11(15)
O1 S1 C1 C2 154.93(16)
C8 S1 C1 C2 43.28(18)
C6 C1 C2 C3 0.7(3)
S1 C1 C2 C3 174.02(16)
C1 C2 C3 C4 -1.3(3)
C2 C3 C4 C5 1.2(3)
C2 C3 C4 C7 -178.31(19)
C3 C4 C5 C6 -0.7(3)
C7 C4 C5 C6 178.89(19)
C2 C1 C6 C5 -0.1(3)
S1 C1 C6 C5 -173.89(15)
C4 C5 C6 C1 0.1(3)
O1 S1 C8 C9 -52.75(18)
C1 S1 C8 C9 58.07(18)
O1 S1 C8 C13 122.59(17)
C1 S1 C8 C13 -126.58(17)
C13 C8 C9 C10 0.0(3)
S1 C8 C9 C10 175.26(16)
C8 C9 C10 C11 -0.7(3)
C9 C10 C11 C12 0.5(3)
C10 C11 C12 C13 0.4(3)
C9 C8 C13 C12 0.9(3)
S1 C8 C13 C12 -174.31(16)
C9 C8 C13 C14 -177.26(19)
S1 C8 C13 C14 7.6(3)
C11 C12 C13 C8 -1.1(3)
C11 C12 C13 C14 177.0(2)
C8 C13 C14 C15 60.3(2)
C12 C13 C14 C15 -117.7(2)
C8 C13 C14 C16 -179.8(2)
C12 C13 C14 C16 2.2(3)
C8 C13 C14 C17 -61.0(2)
C12 C13 C14 C17 121.0(2)
C13 C14 C15 N1 6(7)
C16 C14 C15 N1 -117(7)
C17 C14 C15 N1 128(7)
C15 C14 C17 O2 -145.86(19)
C13 C14 C17 O2 -25.8(2)
C16 C14 C17 O2 97.5(2)
C15 C14 C17 C18 37.7(2)
C13 C14 C17 C18 157.81(18)
C16 C14 C17 C18 -79.0(2)
